data_7025993
loop_
_publ_author_name
'Kanyiva, Kyalo Stephen'
'Kashihara, Natsuko'
'Nakao, Yoshiaki'
'Hiyama, Tamejiro'
'Ohashi, Masato'
'Ogoshi, Sensuke'

_publ_section_title
;
 Hydrofluoroarylation of alkynes with fluoroarenes.
;
_journal_issue 43
_journal_name_full 'Dalton transactions (Cambridge, England : 2003)'
_journal_page_first 10483
_journal_page_last 10494
_journal_paper_doi 10.1039/c0dt00104j
_journal_volume 39
_journal_year 2010
_chemical_formula_moiety 'C40 H62 F5 Ni P'
_chemical_formula_sum 'C40 H62 F5 Ni P'
_chemical_formula_weight 727.58
_chemical_name_systematic
;
?
;
_space_group_IT_number 14
_symmetry_cell_setting monoclinic
_symmetry_Int_Tables_number 14
_symmetry_space_group_name_Hall '-P 2yn'
_symmetry_space_group_name_H-M 'P 1 21/n 1'
_atom_sites_solution_hydrogens geom
_atom_sites_solution_primary direct
_atom_sites_solution_secondary difmap
_audit_creation_method SHELXL-97
_cell_angle_alpha 90.00
_cell_angle_beta 90.7490(7)
_cell_angle_gamma 90.00
_cell_formula_units_Z 4
_cell_length_a 10.6467(2)
_cell_length_b 16.5712(3)
_cell_length_c 21.5663(4)
_cell_measurement_reflns_used 44353
_cell_measurement_temperature 123(2)
_cell_measurement_theta_max 68.25
_cell_measurement_theta_min 3.37
_cell_volume 3804.59(12)
_computing_cell_refinement 'Rigaku/RAPID Diffractometer Control'
_computing_data_collection 'Rigaku/RAPID Diffractometer Control'
_computing_data_reduction 'teXsan: PROCESS (MSC)'
_computing_molecular_graphics 'Ortep-3 (Louis J. Farrugia, 1999)'
_computing_publication_material 'SHELXL-97 and modified'
_computing_structure_refinement 'SHELXL-97 (Sheldrick, 1999)'
_computing_structure_solution 'PATTY (Bueskens, et al., 1994)'
_diffrn_ambient_temperature 123(2)
_diffrn_detector_area_resol_mean 10.00
_diffrn_measured_fraction_theta_full 0.994
_diffrn_measured_fraction_theta_max 0.994
_diffrn_measurement_device_type 'Rigaku R-AXIS RAPID'
_diffrn_measurement_method \w
_diffrn_radiation_detector 'imaging plate'
_diffrn_radiation_monochromator graphite
_diffrn_radiation_source 'fine-focus sealed tube'
_diffrn_radiation_type CuK\a
_diffrn_radiation_wavelength 1.54187
_diffrn_reflns_av_R_equivalents 0.0634
_diffrn_reflns_av_sigmaI/netI 0.0454
_diffrn_reflns_limit_h_max 12
_diffrn_reflns_limit_h_min -12
_diffrn_reflns_limit_k_max 19
_diffrn_reflns_limit_k_min -19
_diffrn_reflns_limit_l_max 25
_diffrn_reflns_limit_l_min -25
_diffrn_reflns_number 55349
_diffrn_reflns_theta_full 68.24
_diffrn_reflns_theta_max 68.24
_diffrn_reflns_theta_min 3.36
_exptl_absorpt_coefficient_mu 1.553
_exptl_absorpt_correction_T_max 0.99
_exptl_absorpt_correction_T_min 0.58
_exptl_absorpt_correction_type multi-scan
_exptl_absorpt_process_details
;
Higashi, T. (1999). Abscor - Empirical Absorption Correction based on
Fourier Series Approximation. Rigaku Corporation, Tokyo, Japan.
;
_exptl_crystal_colour yellow
_exptl_crystal_density_diffrn 1.270
_exptl_crystal_density_method 'not measured'
_exptl_crystal_description platelet
_exptl_crystal_F_000 1560
_exptl_crystal_size_max 0.40
_exptl_crystal_size_mid 0.25
_exptl_crystal_size_min 0.01
_refine_diff_density_max 0.385
_refine_diff_density_min -0.331
_refine_diff_density_rms 0.052
_refine_ls_extinction_method none
_refine_ls_goodness_of_fit_ref 1.067
_refine_ls_hydrogen_treatment constr
_refine_ls_matrix_type full
_refine_ls_number_parameters 428
_refine_ls_number_reflns 6921
_refine_ls_number_restraints 0
_refine_ls_restrained_S_all 1.067
_refine_ls_R_factor_all 0.0491
_refine_ls_R_factor_gt 0.0404
_refine_ls_shift/su_max 0.001
_refine_ls_shift/su_mean 0.000
_refine_ls_structure_factor_coef Fsqd
_refine_ls_weighting_details 'calc w=1/[\s^2^(Fo^2^)+(0.0435P)^2^+1.1316P] where P=(Fo^2^+2Fc^2^)/3'
_refine_ls_weighting_scheme calc
_refine_ls_wR_factor_gt 0.0955
_refine_ls_wR_factor_ref 0.0998
_reflns_number_gt 5848
_reflns_number_total 6921
_reflns_threshold_expression >2sigma(I)
_cod_data_source_file c0dt00104j.txt
_cod_data_source_block a
_cod_depositor_comments
;
The following automatic conversions were performed:

'_symmetry_cell_setting' value 'Monoclinic' changed to 'monoclinic'
according to /home/saulius/struct/CIF-dictionaries/cif_core.dic
dictionary named 'cif_core.dic' version 2.4.2 from
2011-04-26.

'_exptl_absorpt_correction_type' value 'Multi-Scan'
changed to 'multi-scan' according to
/home/saulius/struct/CIF-dictionaries/cif_core.dic dictionary named
'cif_core.dic' version 2.4.2 from 2011-04-26.

Automatic conversion script
Id: cif_fix_values 1891 2012-01-12 08:04:46Z andrius 
;
_cod_original_sg_symbol_Hall '-p 2yn'
_cod_original_sg_symbol_H-M 'P 21/n'
_cod_database_code 7025993

loop_
_symmetry_equiv_pos_as_xyz
'x, y, z'
'x+1/2, -y+1/2, z+1/2'
'-x, -y, -z'
'-x-1/2, y-1/2, -z-1/2'

loop_
_atom_site_label
_atom_site_type_symbol
_atom_site_fract_x
_atom_site_fract_y
_atom_site_fract_z
_atom_site_U_iso_or_equiv
_atom_site_adp_type
_atom_site_occupancy
_atom_site_symmetry_multiplicity
_atom_site_calc_flag
_atom_site_refinement_flags
Ni1 Ni 0.24171(3) 0.715178(17) 0.071079(14) 0.02039(10) Uani 1 1 d .
P1 P 0.27463(5) 0.76945(3) 0.16487(2) 0.02151(12) Uani 1 1 d .
F1 F 0.47935(10) 0.60513(7) 0.06374(5) 0.0313(3) Uani 1 1 d .
F2 F 0.51293(11) 0.44813(7) 0.08784(6) 0.0401(3) Uani 1 1 d .
F3 F 0.31748(11) 0.35443(6) 0.12437(6) 0.0383(3) Uani 1 1 d .
F4 F 0.08381(11) 0.42028(6) 0.13211(5) 0.0305(3) Uani 1 1 d .
F5 F 0.04752(10) 0.57732(6) 0.11122(5) 0.0305(3) Uani 1 1 d .
C1 C 0.26274(18) 0.60094(11) 0.09003(8) 0.0220(4) Uani 1 1 d .
C2 C 0.37744(18) 0.56264(11) 0.08322(9) 0.0249(4) Uani 1 1 d .
C3 C 0.39837(18) 0.48133(12) 0.09447(9) 0.0272(5) Uani 1 1 d .
C4 C 0.29961(19) 0.43382(11) 0.11239(9) 0.0272(5) Uani 1 1 d .
C5 C 0.18257(19) 0.46739(11) 0.11717(9) 0.0246(4) Uani 1 1 d .
C6 C 0.16788(18) 0.54936(11) 0.10615(9) 0.0231(4) Uani 1 1 d .
C7 C 0.20512(18) 0.80969(11) 0.01136(8) 0.0221(4) Uani 1 1 d .
C8 C 0.2935(2) 0.75506(12) -0.01591(11) 0.0339(5) Uani 1 1 d .
C9 C 0.20108(18) 0.69234(11) -0.01955(8) 0.0227(4) Uani 1 1 d .
C10 C 0.09705(19) 0.75416(12) -0.00918(10) 0.0306(5) Uani 1 1 d .
H10 H 0.0685 0.7731 -0.0511 0.037 Uiso 1 1 calc R
C11 C 0.20102(19) 0.89960(11) 0.01888(9) 0.0251(4) Uani 1 1 d .
H11A H 0.2839 0.9187 0.0342 0.030 Uiso 1 1 calc R
H11B H 0.1378 0.9135 0.0504 0.030 Uiso 1 1 calc R
C12 C 0.16816(19) 0.94333(11) -0.04185(9) 0.0274(4) Uani 1 1 d .
H12A H 0.2330 0.9311 -0.0730 0.033 Uiso 1 1 calc R
H12B H 0.0866 0.9230 -0.0580 0.033 Uiso 1 1 calc R
C13 C 0.1599(2) 1.03452(12) -0.03300(11) 0.0364(5) Uani 1 1 d .
H13A H 0.1410 1.0603 -0.0729 0.055 Uiso 1 1 calc R
H13B H 0.2403 1.0548 -0.0168 0.055 Uiso 1 1 calc R
H13C H 0.0932 1.0470 -0.0036 0.055 Uiso 1 1 calc R
C14 C 0.43057(18) 0.75627(11) -0.02970(9) 0.0231(4) Uani 1 1 d .
H14A H 0.4504 0.7091 -0.0559 0.028 Uiso 1 1 calc R
H14B H 0.4783 0.7504 0.0097 0.028 Uiso 1 1 calc R
C15 C 0.4749(2) 0.83213(12) -0.06226(10) 0.0339(5) Uani 1 1 d .
H15A H 0.4246 0.8396 -0.1008 0.041 Uiso 1 1 calc R
H15B H 0.4593 0.8792 -0.0351 0.041 Uiso 1 1 calc R
C16 C 0.6118(2) 0.83021(14) -0.07842(14) 0.0569(8) Uani 1 1 d .
H16A H 0.6340 0.8800 -0.1002 0.085 Uiso 1 1 calc R
H16B H 0.6281 0.7838 -0.1053 0.085 Uiso 1 1 calc R
H16C H 0.6626 0.8256 -0.0404 0.085 Uiso 1 1 calc R
C17 C 0.20309(19) 0.61290(11) -0.05312(8) 0.0239(4) Uani 1 1 d .
H17A H 0.1277 0.5814 -0.0420 0.029 Uiso 1 1 calc R
H17B H 0.2780 0.5819 -0.0395 0.029 Uiso 1 1 calc R
C18 C 0.2059(2) 0.62366(12) -0.12348(9) 0.0283(5) Uani 1 1 d .
H18A H 0.1297 0.6533 -0.1373 0.034 Uiso 1 1 calc R
H18B H 0.2800 0.6564 -0.1346 0.034 Uiso 1 1 calc R
C19 C 0.2116(2) 0.54291(13) -0.15725(9) 0.0335(5) Uani 1 1 d .
H19A H 0.2135 0.5523 -0.2021 0.050 Uiso 1 1 calc R
H19B H 0.1373 0.5108 -0.1472 0.050 Uiso 1 1 calc R
H19C H 0.2875 0.5138 -0.1442 0.050 Uiso 1 1 calc R
C20 C -0.01879(19) 0.74099(12) 0.02830(10) 0.0274(4) Uani 1 1 d .
H20A H -0.0626 0.7934 0.0326 0.033 Uiso 1 1 calc R
H20B H 0.0072 0.7233 0.0704 0.033 Uiso 1 1 calc R
C21 C -0.1117(2) 0.67977(14) 0.00222(11) 0.0362(5) Uani 1 1 d .
H21A H -0.1403 0.6978 -0.0394 0.043 Uiso 1 1 calc R
H21B H -0.0685 0.6273 -0.0028 0.043 Uiso 1 1 calc R
C22 C -0.2255(2) 0.66786(16) 0.04287(12) 0.0499(7) Uani 1 1 d .
H22A H -0.2840 0.6302 0.0227 0.075 Uiso 1 1 calc R
H22B H -0.2674 0.7198 0.0491 0.075 Uiso 1 1 calc R
H22C H -0.1986 0.6459 0.0831 0.075 Uiso 1 1 calc R
C31 C 0.36259(19) 0.69919(11) 0.21730(9) 0.0258(4) Uani 1 1 d .
H31 H 0.3252 0.6449 0.2089 0.031 Uiso 1 1 calc R
C32 C 0.3533(2) 0.71025(12) 0.28816(9) 0.0303(5) Uani 1 1 d .
H32A H 0.3956 0.7610 0.3007 0.036 Uiso 1 1 calc R
H32B H 0.2640 0.7139 0.3000 0.036 Uiso 1 1 calc R
C33 C 0.4157(2) 0.63867(13) 0.32140(10) 0.0374(5) Uani 1 1 d .
H33A H 0.4132 0.6478 0.3667 0.045 Uiso 1 1 calc R
H33B H 0.3673 0.5890 0.3121 0.045 Uiso 1 1 calc R
C34 C 0.5514(2) 0.62636(14) 0.30220(10) 0.0400(6) Uani 1 1 d .
H34A H 0.5849 0.5768 0.3221 0.048 Uiso 1 1 calc R
H34B H 0.6027 0.6725 0.3169 0.048 Uiso 1 1 calc R
C35 C 0.5623(2) 0.61894(13) 0.23189(10) 0.0369(5) Uani 1 1 d .
H35A H 0.5212 0.5685 0.2178 0.044 Uiso 1 1 calc R
H35B H 0.6521 0.6162 0.2206 0.044 Uiso 1 1 calc R
C36 C 0.50054(19) 0.69112(12) 0.19939(9) 0.0296(5) Uani 1 1 d .
H36A H 0.5461 0.7411 0.2110 0.035 Uiso 1 1 calc R
H36B H 0.5063 0.6843 0.1539 0.035 Uiso 1 1 calc R
C41 C 0.13097(19) 0.79262(11) 0.20963(9) 0.0244(4) Uani 1 1 d .
H41 H 0.1583 0.8101 0.2521 0.029 Uiso 1 1 calc R
C42 C 0.05208(19) 0.86142(12) 0.18097(9) 0.0280(5) Uani 1 1 d .
H42A H 0.1031 0.9113 0.1801 0.034 Uiso 1 1 calc R
H42B H 0.0291 0.8473 0.1377 0.034 Uiso 1 1 calc R
C43 C -0.0675(2) 0.87697(13) 0.21767(10) 0.0335(5) Uani 1 1 d .
H43A H -0.0445 0.8965 0.2597 0.040 Uiso 1 1 calc R
H43B H -0.1176 0.9196 0.1967 0.040 Uiso 1 1 calc R
C44 C -0.1468(2) 0.80079(13) 0.22314(10) 0.0355(5) Uani 1 1 d .
H44A H -0.1759 0.7835 0.1814 0.043 Uiso 1 1 calc R
H44B H -0.2216 0.8121 0.2485 0.043 Uiso 1 1 calc R
C45 C -0.0692(2) 0.73351(13) 0.25334(10) 0.0343(5) Uani 1 1 d .
H45A H -0.0456 0.7494 0.2962 0.041 Uiso 1 1 calc R
H45B H -0.1204 0.6838 0.2556 0.041 Uiso 1 1 calc R
C46 C 0.0489(2) 0.71663(11) 0.21678(10) 0.0293(5) Uani 1 1 d .
H46A H 0.0250 0.6961 0.1752 0.035 Uiso 1 1 calc R
H46B H 0.0984 0.6741 0.2381 0.035 Uiso 1 1 calc R
C51 C 0.35756(18) 0.86803(11) 0.16420(9) 0.0235(4) Uani 1 1 d .
H51 H 0.2965 0.9063 0.1444 0.028 Uiso 1 1 calc R
C52 C 0.47275(19) 0.86978(11) 0.12205(9) 0.0270(4) Uani 1 1 d .
H52A H 0.5405 0.8363 0.1405 0.032 Uiso 1 1 calc R
H52B H 0.4501 0.8467 0.0811 0.032 Uiso 1 1 calc R
C53 C 0.5198(2) 0.95620(12) 0.11385(10) 0.0315(5) Uani 1 1 d .
H53A H 0.5956 0.9560 0.0878 0.038 Uiso 1 1 calc R
H53B H 0.4544 0.9886 0.0923 0.038 Uiso 1 1 calc R
C54 C 0.5513(2) 0.99476(13) 0.17649(10) 0.0352(5) Uani 1 1 d .
H54A H 0.6227 0.9658 0.1961 0.042 Uiso 1 1 calc R
H54B H 0.5768 1.0516 0.1701 0.042 Uiso 1 1 calc R
C55 C 0.4388(2) 0.99199(12) 0.21938(10) 0.0324(5) Uani 1 1 d .
H55A H 0.3709 1.0264 0.2021 0.039 Uiso 1 1 calc R
H55B H 0.4635 1.0140 0.2604 0.039 Uiso 1 1 calc R
C56 C 0.3897(2) 0.90601(11) 0.22729(9) 0.0285(5) Uani 1 1 d .
H56A H 0.3137 0.9069 0.2533 0.034 Uiso 1 1 calc R
H56B H 0.4542 0.8729 0.2488 0.034 Uiso 1 1 calc R

loop_
_atom_site_aniso_label
_atom_site_aniso_U_11
_atom_site_aniso_U_22
_atom_site_aniso_U_33
_atom_site_aniso_U_23
_atom_site_aniso_U_13
_atom_site_aniso_U_12
Ni1 0.0219(2) 0.01649(17) 0.02283(18) 0.00089(12) 0.00205(14) 0.00039(13)
P1 0.0236(3) 0.0181(2) 0.0229(3) 0.00027(18) 0.0008(2) 0.00054(19)
F1 0.0237(6) 0.0276(6) 0.0427(7) -0.0021(5) 0.0069(5) -0.0035(5)
F2 0.0257(7) 0.0300(6) 0.0646(9) -0.0060(6) -0.0010(6) 0.0100(5)
F3 0.0441(8) 0.0175(6) 0.0532(8) 0.0046(5) -0.0054(6) 0.0051(5)
F4 0.0331(7) 0.0227(6) 0.0358(6) 0.0026(5) 0.0039(5) -0.0068(5)
F5 0.0221(6) 0.0248(6) 0.0447(7) 0.0016(5) 0.0055(5) 0.0018(5)
C1 0.0247(11) 0.0197(9) 0.0216(9) -0.0008(7) -0.0015(8) -0.0002(8)
C2 0.0255(11) 0.0212(10) 0.0280(10) -0.0018(8) 0.0007(8) -0.0044(8)
C3 0.0228(11) 0.0251(10) 0.0335(11) -0.0053(8) -0.0052(9) 0.0075(8)
C4 0.0350(12) 0.0133(9) 0.0331(11) 0.0000(8) -0.0055(9) 0.0026(8)
C5 0.0285(11) 0.0189(10) 0.0263(10) 0.0002(8) -0.0001(9) -0.0047(8)
C6 0.0233(10) 0.0206(10) 0.0254(10) 0.0000(8) 0.0003(8) 0.0047(8)
C7 0.0241(10) 0.0198(9) 0.0225(10) 0.0045(7) 0.0022(8) 0.0008(8)
C8 0.0300(12) 0.0218(10) 0.0500(14) -0.0045(9) 0.0079(10) -0.0020(9)
C9 0.0244(11) 0.0216(10) 0.0222(10) -0.0002(8) 0.0017(8) 0.0010(8)
C10 0.0260(11) 0.0245(10) 0.0415(12) -0.0049(9) 0.0058(9) -0.0007(9)
C11 0.0279(11) 0.0199(10) 0.0276(10) 0.0001(8) 0.0038(8) 0.0019(8)
C12 0.0287(11) 0.0229(10) 0.0305(11) 0.0041(8) 0.0019(9) 0.0032(8)
C13 0.0388(13) 0.0258(11) 0.0448(13) 0.0092(9) 0.0123(11) 0.0072(10)
C14 0.0240(11) 0.0187(9) 0.0267(10) -0.0010(8) 0.0034(8) -0.0003(8)
C15 0.0373(13) 0.0241(11) 0.0407(13) 0.0042(9) 0.0183(10) 0.0022(9)
C16 0.0474(16) 0.0257(12) 0.099(2) 0.0035(13) 0.0399(15) -0.0017(11)
C17 0.0260(11) 0.0206(10) 0.0251(10) -0.0011(8) 0.0039(8) -0.0021(8)
C18 0.0295(11) 0.0304(11) 0.0251(10) -0.0026(8) 0.0019(9) -0.0052(9)
C19 0.0322(12) 0.0396(13) 0.0288(11) -0.0090(9) 0.0006(9) -0.0020(10)
C20 0.0238(11) 0.0253(10) 0.0332(11) -0.0007(8) 0.0027(9) 0.0020(8)
C21 0.0281(12) 0.0400(13) 0.0405(13) -0.0065(10) 0.0019(10) -0.0065(10)
C22 0.0289(13) 0.0597(17) 0.0614(17) -0.0057(13) 0.0096(12) -0.0112(12)
C31 0.0294(11) 0.0204(10) 0.0275(10) 0.0016(8) -0.0016(9) 0.0011(8)
C32 0.0355(12) 0.0286(11) 0.0267(11) 0.0022(8) 0.0003(9) 0.0043(9)
C33 0.0486(15) 0.0341(12) 0.0294(12) 0.0046(9) -0.0072(10) 0.0033(11)
C34 0.0476(15) 0.0367(13) 0.0354(12) 0.0031(10) -0.0112(11) 0.0141(11)
C35 0.0401(13) 0.0359(12) 0.0346(12) -0.0020(9) -0.0067(10) 0.0132(10)
C36 0.0316(12) 0.0283(11) 0.0288(11) -0.0016(8) -0.0020(9) 0.0061(9)
C41 0.0265(11) 0.0221(10) 0.0247(10) 0.0003(8) 0.0027(8) 0.0007(8)
C42 0.0287(11) 0.0239(10) 0.0313(11) 0.0008(8) 0.0054(9) 0.0028(8)
C43 0.0317(12) 0.0316(12) 0.0374(12) -0.0009(9) 0.0070(10) 0.0062(9)
C44 0.0270(12) 0.0427(13) 0.0369(12) -0.0011(10) 0.0068(10) 0.0011(10)
C45 0.0296(12) 0.0354(12) 0.0379(12) 0.0038(9) 0.0080(10) -0.0052(9)
C46 0.0293(12) 0.0250(10) 0.0337(11) 0.0027(8) 0.0045(9) -0.0003(9)
C51 0.0246(11) 0.0191(9) 0.0268(10) 0.0001(8) 0.0016(8) -0.0022(8)
C52 0.0259(11) 0.0238(10) 0.0315(11) 0.0000(8) 0.0031(9) -0.0029(8)
C53 0.0303(12) 0.0301(11) 0.0343(12) 0.0025(9) 0.0045(9) -0.0060(9)
C54 0.0384(13) 0.0289(11) 0.0382(12) 0.0043(9) -0.0061(10) -0.0108(10)
C55 0.0411(13) 0.0245(11) 0.0314(11) -0.0027(9) -0.0047(10) -0.0046(9)
C56 0.0314(12) 0.0240(10) 0.0300(11) 0.0005(8) 0.0005(9) -0.0017(9)

loop_
_atom_type_symbol
_atom_type_description
_atom_type_scat_dispersion_real
_atom_type_scat_dispersion_imag
_atom_type_scat_source
C C 0.0181 0.0091 'International Tables Vol C Tables 4.2.6.8 and 6.1.1.4'
H H 0.0000 0.0000 'International Tables Vol C Tables 4.2.6.8 and 6.1.1.4'
F F 0.0727 0.0534 'International Tables Vol C Tables 4.2.6.8 and 6.1.1.4'
Ni Ni -3.0029 0.5091 'International Tables Vol C Tables 4.2.6.8 and 6.1.1.4'
P P 0.2955 0.4335 'International Tables Vol C Tables 4.2.6.8 and 6.1.1.4'

loop_
_geom_angle_atom_site_label_1
_geom_angle_atom_site_label_2
_geom_angle_atom_site_label_3
_geom_angle
C1 Ni1 C9 92.48(8)
C1 Ni1 C7 152.77(8)
C9 Ni1 C7 60.29(7)
C1 Ni1 C8 117.96(8)
C9 Ni1 C8 40.87(8)
C7 Ni1 C8 40.70(8)
C1 Ni1 P1 100.64(6)
C9 Ni1 P1 166.79(6)
C7 Ni1 P1 106.59(5)
C8 Ni1 P1 130.58(6)
C1 Ni1 C10 119.04(7)
C9 Ni1 C10 39.36(7)
C7 Ni1 C10 39.44(7)
C8 Ni1 C10 55.56(8)
P1 Ni1 C10 129.63(5)
C51 P1 C41 102.52(8)
C51 P1 C31 108.58(9)
C41 P1 C31 102.94(9)
C51 P1 Ni1 114.55(6)
C41 P1 Ni1 115.61(6)
C31 P1 Ni1 111.62(6)
C6 C1 C2 113.23(17)
C6 C1 Ni1 125.14(14)
C2 C1 Ni1 121.44(14)
F1 C2 C1 120.12(16)
F1 C2 C3 115.38(17)
C1 C2 C3 124.49(18)
F2 C3 C4 119.56(17)
F2 C3 C2 121.46(18)
C4 C3 C2 118.98(18)
F3 C4 C5 120.40(18)
F3 C4 C3 120.31(18)
C5 C4 C3 119.28(17)
F4 C5 C4 119.65(16)
F4 C5 C6 121.32(18)
C4 C5 C6 119.03(18)
F5 C6 C1 120.19(16)
F5 C6 C5 114.92(17)
C1 C6 C5 124.88(18)
C8 C7 C11 133.65(18)
C8 C7 C10 89.81(15)
C11 C7 C10 127.19(17)
C8 C7 Ni1 69.98(12)
C11 C7 Ni1 133.85(13)
C10 C7 Ni1 81.93(11)
C9 C8 C7 91.52(16)
C9 C8 C14 132.15(18)
C7 C8 C14 136.04(18)
C9 C8 Ni1 68.11(11)
C7 C8 Ni1 69.31(12)
C14 C8 Ni1 117.20(15)
C8 C9 C17 130.38(18)
C8 C9 C10 90.24(15)
C17 C9 C10 132.32(17)
C8 C9 Ni1 71.02(12)
C17 C9 Ni1 128.49(13)
C10 C9 Ni1 83.09(12)
C20 C10 C9 125.77(18)
C20 C10 C7 123.42(18)
C9 C10 C7 84.38(15)
C20 C10 Ni1 95.57(13)
C9 C10 Ni1 57.54(10)
C7 C10 Ni1 58.63(10)
C20 C10 H10 106.9
C9 C10 H10 106.9
C7 C10 H10 106.9
Ni1 C10 H10 157.5
C7 C11 C12 112.57(16)
C7 C11 H11A 109.1
C12 C11 H11A 109.1
C7 C11 H11B 109.1
C12 C11 H11B 109.1
H11A C11 H11B 107.8
C13 C12 C11 111.97(17)
C13 C12 H12A 109.2
C11 C12 H12A 109.2
C13 C12 H12B 109.2
C11 C12 H12B 109.2
H12A C12 H12B 107.9
C12 C13 H13A 109.5
C12 C13 H13B 109.5
H13A C13 H13B 109.5
C12 C13 H13C 109.5
H13A C13 H13C 109.5
H13B C13 H13C 109.5
C8 C14 C15 114.42(17)
C8 C14 H14A 108.7
C15 C14 H14A 108.7
C8 C14 H14B 108.7
C15 C14 H14B 108.7
H14A C14 H14B 107.6
C16 C15 C14 113.43(18)
C16 C15 H15A 108.9
C14 C15 H15A 108.9
C16 C15 H15B 108.9
C14 C15 H15B 108.9
H15A C15 H15B 107.7
C15 C16 H16A 109.5
C15 C16 H16B 109.5
H16A C16 H16B 109.5
C15 C16 H16C 109.5
H16A C16 H16C 109.5
H16B C16 H16C 109.5
C9 C17 C18 112.13(15)
C9 C17 H17A 109.2
C18 C17 H17A 109.2
C9 C17 H17B 109.2
C18 C17 H17B 109.2
H17A C17 H17B 107.9
C19 C18 C17 111.91(16)
C19 C18 H18A 109.2
C17 C18 H18A 109.2
C19 C18 H18B 109.2
C17 C18 H18B 109.2
H18A C18 H18B 107.9
C18 C19 H19A 109.5
C18 C19 H19B 109.5
H19A C19 H19B 109.5
C18 C19 H19C 109.5
H19A C19 H19C 109.5
H19B C19 H19C 109.5
C10 C20 C21 115.71(18)
C10 C20 H20A 108.4
C21 C20 H20A 108.4
C10 C20 H20B 108.4
C21 C20 H20B 108.4
H20A C20 H20B 107.4
C22 C21 C20 113.18(19)
C22 C21 H21A 108.9
C20 C21 H21A 108.9
C22 C21 H21B 108.9
C20 C21 H21B 108.9
H21A C21 H21B 107.8
C21 C22 H22A 109.5
C21 C22 H22B 109.5
H22A C22 H22B 109.5
C21 C22 H22C 109.5
H22A C22 H22C 109.5
H22B C22 H22C 109.5
C36 C31 C32 109.53(16)
C36 C31 P1 112.18(13)
C32 C31 P1 119.19(14)
C36 C31 H31 104.9
C32 C31 H31 104.9
P1 C31 H31 104.9
C33 C32 C31 109.78(17)
C33 C32 H32A 109.7
C31 C32 H32A 109.7
C33 C32 H32B 109.7
C31 C32 H32B 109.7
H32A C32 H32B 108.2
C34 C33 C32 112.55(18)
C34 C33 H33A 109.1
C32 C33 H33A 109.1
C34 C33 H33B 109.1
C32 C33 H33B 109.1
H33A C33 H33B 107.8
C33 C34 C35 111.46(18)
C33 C34 H34A 109.3
C35 C34 H34A 109.3
C33 C34 H34B 109.3
C35 C34 H34B 109.3
H34A C34 H34B 108.0
C34 C35 C36 110.72(17)
C34 C35 H35A 109.5
C36 C35 H35A 109.5
C34 C35 H35B 109.5
C36 C35 H35B 109.5
H35A C35 H35B 108.1
C31 C36 C35 111.18(18)
C31 C36 H36A 109.4
C35 C36 H36A 109.4
C31 C36 H36B 109.4
C35 C36 H36B 109.4
H36A C36 H36B 108.0
C42 C41 C46 109.75(16)
C42 C41 P1 113.10(13)
C46 C41 P1 110.76(13)
C42 C41 H41 107.7
C46 C41 H41 107.7
P1 C41 H41 107.7
C43 C42 C41 111.72(17)
C43 C42 H42A 109.3
C41 C42 H42A 109.3
C43 C42 H42B 109.3
C41 C42 H42B 109.3
H42A C42 H42B 107.9
C44 C43 C42 111.47(17)
C44 C43 H43A 109.3
C42 C43 H43A 109.3
C44 C43 H43B 109.3
C42 C43 H43B 109.3
H43A C43 H43B 108.0
C43 C44 C45 109.91(17)
C43 C44 H44A 109.7
C45 C44 H44A 109.7
C43 C44 H44B 109.7
C45 C44 H44B 109.7
H44A C44 H44B 108.2
C46 C45 C44 111.08(18)
C46 C45 H45A 109.4
C44 C45 H45A 109.4
C46 C45 H45B 109.4
C44 C45 H45B 109.4
H45A C45 H45B 108.0
C45 C46 C41 112.06(16)
C45 C46 H46A 109.2
C41 C46 H46A 109.2
C45 C46 H46B 109.2
C41 C46 H46B 109.2
H46A C46 H46B 107.9
C56 C51 C52 110.28(16)
C56 C51 P1 117.04(13)
C52 C51 P1 113.86(13)
C56 C51 H51 104.8
C52 C51 H51 104.8
P1 C51 H51 104.8
C53 C52 C51 110.57(16)
C53 C52 H52A 109.5
C51 C52 H52A 109.5
C53 C52 H52B 109.5
C51 C52 H52B 109.5
H52A C52 H52B 108.1
C54 C53 C52 110.98(17)
C54 C53 H53A 109.4
C52 C53 H53A 109.4
C54 C53 H53B 109.4
C52 C53 H53B 109.4
H53A C53 H53B 108.0
C55 C54 C53 111.05(17)
C55 C54 H54A 109.4
C53 C54 H54A 109.4
C55 C54 H54B 109.4
C53 C54 H54B 109.4
H54A C54 H54B 108.0
C54 C55 C56 111.63(17)
C54 C55 H55A 109.3
C56 C55 H55A 109.3
C54 C55 H55B 109.3
C56 C55 H55B 109.3
H55A C55 H55B 108.0
C55 C56 C51 110.88(16)
C55 C56 H56A 109.5
C51 C56 H56A 109.5
C55 C56 H56B 109.5
C51 C56 H56B 109.5
H56A C56 H56B 108.1

loop_
_geom_bond_atom_site_label_1
_geom_bond_atom_site_label_2
_geom_bond_distance
Ni1 C1 1.9490(18)
Ni1 C9 2.0319(19)
Ni1 C7 2.0617(18)
Ni1 C8 2.071(2)
Ni1 P1 2.2371(6)
Ni1 C10 2.391(2)
P1 C51 1.8571(19)
P1 C41 1.859(2)
P1 C31 1.8663(19)
F1 C2 1.364(2)
F2 C3 1.347(2)
F3 C4 1.354(2)
F4 C5 1.352(2)
F5 C6 1.368(2)
C1 C6 1.371(3)
C1 C2 1.386(3)
C2 C3 1.387(3)
C3 C4 1.373(3)
C4 C5 1.370(3)
C5 C6 1.388(3)
C7 C8 1.437(3)
C7 C11 1.499(2)
C7 C10 1.534(3)
C8 C9 1.433(3)
C8 C14 1.493(3)
C9 C17 1.502(3)
C9 C10 1.527(3)
C10 C20 1.499(3)
C10 H10 1.0000
C11 C12 1.533(3)
C11 H11A 0.9900
C11 H11B 0.9900
C12 C13 1.526(3)
C12 H12A 0.9900
C12 H12B 0.9900
C13 H13A 0.9800
C13 H13B 0.9800
C13 H13C 0.9800
C14 C15 1.518(3)
C14 H14A 0.9900
C14 H14B 0.9900
C15 C16 1.504(3)
C15 H15A 0.9900
C15 H15B 0.9900
C16 H16A 0.9800
C16 H16B 0.9800
C16 H16C 0.9800
C17 C18 1.528(3)
C17 H17A 0.9900
C17 H17B 0.9900
C18 C19 1.525(3)
C18 H18A 0.9900
C18 H18B 0.9900
C19 H19A 0.9800
C19 H19B 0.9800
C19 H19C 0.9800
C20 C21 1.520(3)
C20 H20A 0.9900
C20 H20B 0.9900
C21 C22 1.517(3)
C21 H21A 0.9900
C21 H21B 0.9900
C22 H22A 0.9800
C22 H22B 0.9800
C22 H22C 0.9800
C31 C36 1.529(3)
C31 C32 1.544(3)
C31 H31 1.0000
C32 C33 1.533(3)
C32 H32A 0.9900
C32 H32B 0.9900
C33 C34 1.522(3)
C33 H33A 0.9900
C33 H33B 0.9900
C34 C35 1.527(3)
C34 H34A 0.9900
C34 H34B 0.9900
C35 C36 1.531(3)
C35 H35A 0.9900
C35 H35B 0.9900
C36 H36A 0.9900
C36 H36B 0.9900
C41 C42 1.541(3)
C41 C46 1.542(3)
C41 H41 1.0000
C42 C43 1.530(3)
C42 H42A 0.9900
C42 H42B 0.9900
C43 C44 1.524(3)
C43 H43A 0.9900
C43 H43B 0.9900
C44 C45 1.528(3)
C44 H44A 0.9900
C44 H44B 0.9900
C45 C46 1.519(3)
C45 H45A 0.9900
C45 H45B 0.9900
C46 H46A 0.9900
C46 H46B 0.9900
C51 C56 1.534(3)
C51 C52 1.536(3)
C51 H51 1.0000
C52 C53 1.528(3)
C52 H52A 0.9900
C52 H52B 0.9900
C53 C54 1.528(3)
C53 H53A 0.9900
C53 H53B 0.9900
C54 C55 1.523(3)
C54 H54A 0.9900
C54 H54B 0.9900
C55 C56 1.528(3)
C55 H55A 0.9900
C55 H55B 0.9900
C56 H56A 0.9900
C56 H56B 0.9900

loop_
_geom_torsion_atom_site_label_1
_geom_torsion_atom_site_label_2
_geom_torsion_atom_site_label_3
_geom_torsion_atom_site_label_4
_geom_torsion
C1 Ni1 P1 C51 144.31(9)
C9 Ni1 P1 C51 -42.7(3)
C7 Ni1 P1 C51 -35.94(9)
C8 Ni1 P1 C51 2.22(11)
C10 Ni1 P1 C51 -72.86(10)
C1 Ni1 P1 C41 -96.80(9)
C9 Ni1 P1 C41 76.2(3)
C7 Ni1 P1 C41 82.96(9)
C8 Ni1 P1 C41 121.11(10)
C10 Ni1 P1 C41 46.04(10)
C1 Ni1 P1 C31 20.40(9)
C9 Ni1 P1 C31 -166.6(3)
C7 Ni1 P1 C31 -159.85(9)
C8 Ni1 P1 C31 -121.69(11)
C10 Ni1 P1 C31 163.24(10)
C9 Ni1 C1 C6 -86.82(17)
C7 Ni1 C1 C6 -87.9(2)
C8 Ni1 C1 C6 -120.31(17)
P1 Ni1 C1 C6 91.58(16)
C10 Ni1 C1 C6 -56.26(19)
C9 Ni1 C1 C2 87.79(16)
C7 Ni1 C1 C2 86.7(2)
C8 Ni1 C1 C2 54.30(18)
P1 Ni1 C1 C2 -93.81(15)
C10 Ni1 C1 C2 118.34(15)
C6 C1 C2 F1 176.16(16)
Ni1 C1 C2 F1 1.0(2)
C6 C1 C2 C3 -3.3(3)
Ni1 C1 C2 C3 -178.46(15)
F1 C2 C3 F2 1.6(3)
C1 C2 C3 F2 -178.97(17)
F1 C2 C3 C4 -178.01(17)
C1 C2 C3 C4 1.4(3)
F2 C3 C4 F3 1.1(3)
C2 C3 C4 F3 -179.25(17)
F2 C3 C4 C5 -177.97(17)
C2 C3 C4 C5 1.6(3)
F3 C4 C5 F4 -2.0(3)
C3 C4 C5 F4 177.08(17)
F3 C4 C5 C6 178.35(17)
C3 C4 C5 C6 -2.5(3)
C2 C1 C6 F5 -176.36(16)
Ni1 C1 C6 F5 -1.4(3)
C2 C1 C6 C5 2.3(3)
Ni1 C1 C6 C5 177.27(15)
F4 C5 C6 F5 -0.4(3)
C4 C5 C6 F5 179.20(16)
F4 C5 C6 C1 -179.11(17)
C4 C5 C6 C1 0.5(3)
C1 Ni1 C7 C8 -46.6(2)
C9 Ni1 C7 C8 -47.79(12)
P1 Ni1 C7 C8 133.98(11)
C10 Ni1 C7 C8 -92.76(15)
C1 Ni1 C7 C11 -178.53(18)
C9 Ni1 C7 C11 -179.8(2)
C8 Ni1 C7 C11 -132.0(2)
P1 Ni1 C7 C11 2.0(2)
C10 Ni1 C7 C11 135.3(2)
C1 Ni1 C7 C10 46.2(2)
C9 Ni1 C7 C10 44.96(11)
C8 Ni1 C7 C10 92.76(15)
P1 Ni1 C7 C10 -133.26(10)
C11 C7 C8 C9 -161.9(2)
C10 C7 C8 C9 -15.59(16)
Ni1 C7 C8 C9 65.88(12)
C11 C7 C8 C14 24.0(4)
C10 C7 C8 C14 170.3(3)
Ni1 C7 C8 C14 -108.2(3)
C11 C7 C8 Ni1 132.2(2)
C10 C7 C8 Ni1 -81.47(11)
C1 Ni1 C8 C9 57.41(14)
C7 Ni1 C8 C9 -100.50(16)
P1 Ni1 C8 C9 -165.72(9)
C10 Ni1 C8 C9 -50.20(11)
C1 Ni1 C8 C7 157.91(11)
C9 Ni1 C8 C7 100.50(16)
P1 Ni1 C8 C7 -65.22(13)
C10 Ni1 C8 C7 50.30(11)
C1 Ni1 C8 C14 -69.94(17)
C9 Ni1 C8 C14 -127.4(2)
C7 Ni1 C8 C14 132.2(2)
P1 Ni1 C8 C14 66.93(17)
C10 Ni1 C8 C14 -177.55(19)
C7 C8 C9 C17 168.19(19)
C14 C8 C9 C17 -17.3(4)
Ni1 C8 C9 C17 -124.9(2)
C7 C8 C9 C10 15.66(16)
C14 C8 C9 C10 -169.9(2)
Ni1 C8 C9 C10 82.61(11)
C7 C8 C9 Ni1 -66.95(12)
C14 C8 C9 Ni1 107.5(2)
C1 Ni1 C9 C8 -131.85(12)
C7 Ni1 C9 C8 47.58(12)
P1 Ni1 C9 C8 55.0(3)
C10 Ni1 C9 C8 92.64(15)
C1 Ni1 C9 C17 -4.85(18)
C7 Ni1 C9 C17 174.6(2)
C8 Ni1 C9 C17 127.0(2)
P1 Ni1 C9 C17 -177.96(16)
C10 Ni1 C9 C17 -140.4(2)
C1 Ni1 C9 C10 135.51(12)
C7 Ni1 C9 C10 -45.06(11)
C8 Ni1 C9 C10 -92.64(15)
P1 Ni1 C9 C10 -37.6(3)
C8 C9 C10 C20 -142.4(2)
C17 C9 C10 C20 66.0(3)
Ni1 C9 C10 C20 -71.6(2)
C8 C9 C10 C7 -14.72(15)
C17 C9 C10 C7 -166.3(2)
Ni1 C9 C10 C7 56.13(11)
C8 C9 C10 Ni1 -70.84(12)
C17 C9 C10 Ni1 137.5(2)
C8 C7 C10 C20 144.4(2)
C11 C7 C10 C20 -65.9(3)
Ni1 C7 C10 C20 74.57(19)
C8 C7 C10 C9 14.67(15)
C11 C7 C10 C9 164.44(19)
Ni1 C7 C10 C9 -55.13(11)
C8 C7 C10 Ni1 69.80(12)
C11 C7 C10 Ni1 -140.4(2)
C1 Ni1 C10 C20 76.13(14)
C9 Ni1 C10 C20 129.34(17)
C7 Ni1 C10 C20 -126.07(17)
C8 Ni1 C10 C20 -178.24(15)
P1 Ni1 C10 C20 -61.09(13)
C1 Ni1 C10 C9 -53.21(13)
C7 Ni1 C10 C9 104.59(16)
C8 Ni1 C10 C9 52.42(12)
P1 Ni1 C10 C9 169.57(9)
C1 Ni1 C10 C7 -157.80(11)
C9 Ni1 C10 C7 -104.59(16)
C8 Ni1 C10 C7 -52.17(12)
P1 Ni1 C10 C7 64.97(12)
C8 C7 C11 C12 74.9(3)
C10 C7 C11 C12 -61.0(3)
Ni1 C7 C11 C12 -179.95(15)
C7 C11 C12 C13 178.05(17)
C9 C8 C14 C15 139.8(2)
C7 C8 C14 C15 -48.2(3)
Ni1 C8 C14 C15 -135.99(16)
C8 C14 C15 C16 -177.2(2)
C8 C9 C17 C18 -65.2(3)
C10 C9 C17 C18 76.2(3)
Ni1 C9 C17 C18 -162.67(14)
C9 C17 C18 C19 178.41(17)
C9 C10 C20 C21 -67.0(3)
C7 C10 C20 C21 -176.32(18)
Ni1 C10 C20 C21 -120.53(16)
C10 C20 C21 C22 178.79(19)
C51 P1 C31 C36 -54.99(16)
C41 P1 C31 C36 -163.17(14)
Ni1 P1 C31 C36 72.22(14)
C51 P1 C31 C32 74.90(17)
C41 P1 C31 C32 -33.28(18)
Ni1 P1 C31 C32 -157.90(14)
C36 C31 C32 C33 -57.7(2)
P1 C31 C32 C33 171.25(15)
C31 C32 C33 C34 55.8(2)
C32 C33 C34 C35 -54.1(3)
C33 C34 C35 C36 53.8(3)
C32 C31 C36 C35 59.3(2)
P1 C31 C36 C35 -166.00(14)
C34 C35 C36 C31 -57.3(2)
C51 P1 C41 C42 57.50(15)
C31 P1 C41 C42 170.21(14)
Ni1 P1 C41 C42 -67.83(14)
C51 P1 C41 C46 -178.82(14)
C31 P1 C41 C46 -66.11(15)
Ni1 P1 C41 C46 55.84(15)
C46 C41 C42 C43 53.8(2)
P1 C41 C42 C43 178.07(14)
C41 C42 C43 C44 -56.3(2)
C42 C43 C44 C45 57.0(2)
C43 C44 C45 C46 -57.4(2)
C44 C45 C46 C41 57.1(2)
C42 C41 C46 C45 -54.6(2)
P1 C41 C46 C45 179.84(14)
C41 P1 C51 C56 57.41(16)
C31 P1 C51 C56 -51.06(17)
Ni1 P1 C51 C56 -176.56(12)
C41 P1 C51 C52 -171.96(14)
C31 P1 C51 C52 79.57(15)
Ni1 P1 C51 C52 -45.93(15)
C56 C51 C52 C53 -57.4(2)
P1 C51 C52 C53 168.72(14)
C51 C52 C53 C54 57.2(2)
C52 C53 C54 C55 -55.9(2)
C53 C54 C55 C56 55.2(2)
C54 C55 C56 C51 -55.7(2)
C52 C51 C56 C55 56.5(2)
P1 C51 C56 C55 -171.24(14)
